data_7061213
loop_
_publ_author_name
'Morita, Masato'
'Yamada, Shigeyuki'
'Konno, Tsutomu'

_publ_section_title
;
 Halogen atom effect of fluorinated tolanes on their luminescence
 characteristics
;
_journal_issue 10
_journal_name_full 'New Journal of Chemistry'
_journal_page_first 4562
_journal_page_last 4569
_journal_paper_doi 10.1039/D1NJ05539A
_journal_volume 46
_journal_year 2022
_chemical_formula_moiety 'C15 H7 Br F4 O'
_chemical_formula_sum 'C15 H7 Br F4 O'
_chemical_formula_weight 359.12
_space_group_crystal_system monoclinic
_space_group_IT_number 14
_space_group_name_Hall '-P 2ybc'
_space_group_name_H-M_alt 'P 1 21/c 1'
_atom_sites_solution_hydrogens geom
_atom_sites_solution_primary dual
_audit_creation_date 2020-10-08
_audit_creation_method
;
Olex2 1.3
(compiled 2020.07.31 svn.rc2a77460 for OlexSys, GUI svn.r6145)
;
_audit_update_record
;
2021-10-21 deposited with the CCDC.	2022-01-20 downloaded from the CCDC.
;
_cell_angle_alpha 90
_cell_angle_beta 100.322(7)
_cell_angle_gamma 90
_cell_formula_units_Z 4
_cell_length_a 7.5810(5)
_cell_length_b 28.9757(12)
_cell_length_c 6.4309(4)
_cell_measurement_reflns_used 4099
_cell_measurement_temperature 293
_cell_measurement_theta_max 25.2090
_cell_measurement_theta_min 2.7690
_cell_volume 1389.78(14)
_computing_cell_refinement 'CrysAlisPro 1.171.39.43a (Rigaku OD, 2018)'
_computing_data_collection 'CrysAlisPro 1.171.39.43a (Rigaku OD, 2018)'
_computing_data_reduction 'CrysAlisPro 1.171.39.43a (Rigaku OD, 2018)'
_computing_molecular_graphics 'Olex2 1.3 (Dolomanov et al., 2009)'
_computing_publication_material 'Olex2 1.3 (Dolomanov et al., 2009)'
_computing_structure_refinement 'SHELXL 2018/3 (Sheldrick, 2015)'
_computing_structure_solution 'SHELXT 2018/2 (Sheldrick, 2018)'
_diffrn_ambient_temperature 293
_diffrn_detector 'CCD plate'
_diffrn_measured_fraction_theta_full 1.000
_diffrn_measured_fraction_theta_max 0.996
_diffrn_measurement_details
;
List of Runs (angles in degrees, time in seconds):

  # Type    Start    End  Width  t~exp~   \w     \q     \k     \f   Frames
#--------------------------------------------------------------------------
  1  \w    -27.00  49.00   0.50    4.19    --    5.00  57.00 150.00  152
  2  \w    -52.00  21.00   0.50    4.19    --  -11.60  76.00-150.00  146
  3  \w     25.00  57.00   0.50    4.19    --  -11.60  76.00-150.00   64
  4  \w    -44.00  76.00   0.50    4.19    --  -11.60  57.00 -60.00  240
;
_diffrn_measurement_device 'four-circle diffractometer'
_diffrn_measurement_device_type 'XtaLAB AFC11 (RINC): Kappa single'
_diffrn_measurement_method '\w scans'
_diffrn_orient_matrix_type 'CrysAlisPro convention (1999,Acta A55,543-557)'
_diffrn_orient_matrix_UB_11 -0.0914807000
_diffrn_orient_matrix_UB_12 -0.0066998000
_diffrn_orient_matrix_UB_13 -0.0185208000
_diffrn_orient_matrix_UB_21 0.0260438000
_diffrn_orient_matrix_UB_22 -0.0234678000
_diffrn_orient_matrix_UB_23 0.0136068000
_diffrn_orient_matrix_UB_31 -0.0011262000
_diffrn_orient_matrix_UB_32 0.0017906000
_diffrn_orient_matrix_UB_33 0.1097662000
_diffrn_radiation_monochromator mirror
_diffrn_radiation_probe x-ray
_diffrn_radiation_type 'Mo K\a'
_diffrn_radiation_wavelength 0.71073
_diffrn_reflns_av_R_equivalents 0.0312
_diffrn_reflns_av_unetI/netI 0.0378
_diffrn_reflns_Laue_measured_fraction_full 1.000
_diffrn_reflns_Laue_measured_fraction_max 0.996
_diffrn_reflns_limit_h_max 9
_diffrn_reflns_limit_h_min -9
_diffrn_reflns_limit_k_max 37
_diffrn_reflns_limit_k_min -30
_diffrn_reflns_limit_l_max 8
_diffrn_reflns_limit_l_min -8
_diffrn_reflns_number 11352
_diffrn_reflns_point_group_measured_fraction_full 1.000
_diffrn_reflns_point_group_measured_fraction_max 0.996
_diffrn_reflns_theta_full 25.242
_diffrn_reflns_theta_max 27.480
_diffrn_reflns_theta_min 2.731
_diffrn_source 'Rotating-anode X-ray tube'
_diffrn_source_type 'Rigaku (Mo) X-ray Source'
_exptl_absorpt_coefficient_mu 2.998
_exptl_absorpt_correction_T_max 1.00000
_exptl_absorpt_correction_T_min 0.32312
_exptl_absorpt_correction_type multi-scan
_exptl_absorpt_process_details
;
CrysAlisPro 1.171.39.43a (Rigaku Oxford Diffraction, 2018)
Empirical absorption correction using spherical harmonics,
 implemented in SCALE3 ABSPACK scaling algorithm.
;
_exptl_crystal_colour colourless
_exptl_crystal_colour_primary colourless
_exptl_crystal_density_diffrn 1.716
_exptl_crystal_description block
_exptl_crystal_F_000 704
_exptl_crystal_size_max 0.687
_exptl_crystal_size_mid 0.39
_exptl_crystal_size_min 0.156
_refine_diff_density_max 0.435
_refine_diff_density_min -0.370
_refine_diff_density_rms 0.046
_refine_ls_extinction_method none
_refine_ls_goodness_of_fit_ref 1.009
_refine_ls_hydrogen_treatment constr
_refine_ls_matrix_type full
_refine_ls_number_parameters 191
_refine_ls_number_reflns 3172
_refine_ls_number_restraints 0
_refine_ls_restrained_S_all 1.009
_refine_ls_R_factor_all 0.1014
_refine_ls_R_factor_gt 0.0471
_refine_ls_shift/su_max 0.000
_refine_ls_shift/su_mean 0.000
_refine_ls_structure_factor_coef Fsqd
_refine_ls_weighting_details 'w=1/[\s^2^(Fo^2^)+(0.0400P)^2^+0.7382P] where P=(Fo^2^+2Fc^2^)/3'
_refine_ls_weighting_scheme calc
_refine_ls_wR_factor_gt 0.0913
_refine_ls_wR_factor_ref 0.1044
_reflns_Friedel_coverage 0.000
_reflns_number_gt 1870
_reflns_number_total 3172
_reflns_threshold_expression 'I > 2\s(I)'
_cod_data_source_file d1nj05539a2.cif
_cod_data_source_block c1_4f_br
_cod_depositor_comments 'Adding full bibliography for 7061211--7061213.cif.'
_cod_database_code 7061213
_shelx_shelxl_version_number 2018/3
_chemical_oxdiff_formula C15H7BrF4O
_shelx_space_group_comment
;
The symmetry employed for this shelxl refinement is uniquely defined
by the following loop, which should always be used as a source of
symmetry information in preference to the above space-group names.
They are only intended as comments.
;
_reflns_odcompleteness_completeness 99.51
_reflns_odcompleteness_iscentric 1
_reflns_odcompleteness_theta 27.42
_olex2_refinement_description
;
1. Fixed Uiso
 At 1.2 times of:
  All C(H) groups
 At 1.5 times of:
  All C(H,H,H) groups
2.a Aromatic/amide H refined with riding coordinates:
 C7(H7), C3(H3), C6(H6), C4(H4)
2.b Idealised Me refined as rotating group:
 C1(H1A,H1B,H1C)
;
_olex2_submission_special_instructions 'No special instructions were received'
_oxdiff_exptl_absorpt_empirical_details
;
Empirical correction (ABSPACK) includes:
- Absorption correction using spherical harmonics
- Frame scaling
;
_oxdiff_exptl_absorpt_empirical_full_max 1.805
_oxdiff_exptl_absorpt_empirical_full_min 0.566

loop_
_space_group_symop_operation_xyz
'x, y, z'
'-x, y+1/2, -z+1/2'
'-x, -y, -z'
'x, -y-1/2, z-1/2'

loop_
_atom_site_label
_atom_site_type_symbol
_atom_site_fract_x
_atom_site_fract_y
_atom_site_fract_z
_atom_site_U_iso_or_equiv
_atom_site_adp_type
_atom_site_occupancy
_atom_site_site_symmetry_order
_atom_site_calc_flag
_atom_site_refinement_flags_posn
_atom_site_refinement_flags_adp
_atom_site_refinement_flags_occupancy
_atom_site_disorder_assembly
_atom_site_disorder_group
Br1 Br 0.59548(6) 0.71379(2) 0.80298(7) 0.0892(2) Uani 1 1 d . . . . .
F3 F 0.8402(3) 0.54883(7) 0.9438(3) 0.0817(6) Uani 1 1 d . . . . .
F4 F 0.7868(3) 0.63516(7) 1.0607(3) 0.0813(6) Uani 1 1 d . . . . .
F1 F 0.5355(3) 0.58166(8) 0.2585(3) 0.0848(6) Uani 1 1 d . . . . .
F2 F 0.4821(3) 0.66816(7) 0.3740(3) 0.0905(6) Uani 1 1 d . . . . .
O1 O 0.9279(3) 0.30394(8) 0.2206(3) 0.0747(7) Uani 1 1 d . . . . .
C10 C 0.6920(4) 0.56248(10) 0.5964(5) 0.0538(7) Uani 1 1 d . . . . .
C5 C 0.8049(4) 0.43521(10) 0.4004(5) 0.0561(8) Uani 1 1 d . . . . .
C7 C 0.9372(4) 0.36071(11) 0.4759(5) 0.0608(8) Uani 1 1 d . . . . .
H7 H 1.000993 0.340105 0.571937 0.073 Uiso 1 1 calc R U . . .
C3 C 0.7882(4) 0.37822(11) 0.1264(5) 0.0618(8) Uani 1 1 d . . . . .
H3 H 0.750734 0.369668 -0.013984 0.074 Uiso 1 1 calc R U . . .
C15 C 0.7508(4) 0.57793(11) 0.8003(5) 0.0572(8) Uani 1 1 d . . . . .
C14 C 0.7225(4) 0.62215(11) 0.8616(5) 0.0578(8) Uani 1 1 d . . . . .
C12 C 0.5714(4) 0.63867(11) 0.5176(5) 0.0608(8) Uani 1 1 d . . . . .
C6 C 0.8995(4) 0.40384(11) 0.5411(5) 0.0596(8) Uani 1 1 d . . . . .
H6 H 0.937721 0.412321 0.681378 0.072 Uiso 1 1 calc R U . . .
C2 C 0.8811(4) 0.34744(10) 0.2683(5) 0.0562(8) Uani 1 1 d . . . . .
C8 C 0.7636(4) 0.48032(12) 0.4694(5) 0.0618(8) Uani 1 1 d . . . . .
C9 C 0.7283(4) 0.51735(11) 0.5297(5) 0.0621(8) Uani 1 1 d . . . . .
C13 C 0.6330(4) 0.65327(10) 0.7202(5) 0.0576(8) Uani 1 1 d . . . . .
C11 C 0.5988(4) 0.59444(11) 0.4577(5) 0.0587(8) Uani 1 1 d . . . . .
C4 C 0.7510(4) 0.42157(11) 0.1928(5) 0.0628(8) Uani 1 1 d . . . . .
H4 H 0.688309 0.442213 0.096070 0.075 Uiso 1 1 calc R U . . .
C1 C 0.8715(6) 0.28761(12) 0.0094(6) 0.0903(12) Uani 1 1 d . . . . .
H1A H 0.922260 0.306759 -0.086549 0.135 Uiso 1 1 calc R U . . .
H1B H 0.743098 0.288716 -0.026202 0.135 Uiso 1 1 calc R U . . .
H1C H 0.911375 0.256377 -0.000906 0.135 Uiso 1 1 calc R U . . .

loop_
_atom_site_aniso_label
_atom_site_aniso_U_11
_atom_site_aniso_U_22
_atom_site_aniso_U_33
_atom_site_aniso_U_23
_atom_site_aniso_U_13
_atom_site_aniso_U_12
Br1 0.1072(4) 0.0528(2) 0.1096(4) -0.0093(2) 0.0247(3) 0.0092(2)
F3 0.0986(15) 0.0663(12) 0.0718(13) 0.0144(10) -0.0071(11) 0.0126(11)
F4 0.1101(16) 0.0770(13) 0.0510(11) -0.0102(10) -0.0014(11) -0.0031(11)
F1 0.1036(16) 0.0885(14) 0.0541(12) -0.0083(10) -0.0082(11) -0.0059(12)
F2 0.1039(16) 0.0767(13) 0.0816(14) 0.0239(11) -0.0090(12) 0.0150(12)
O1 0.111(2) 0.0466(12) 0.0660(15) -0.0028(11) 0.0138(14) 0.0072(12)
C10 0.0531(18) 0.0525(17) 0.0548(19) -0.0005(15) 0.0075(15) -0.0045(14)
C5 0.0577(19) 0.0520(17) 0.058(2) -0.0028(16) 0.0094(16) -0.0058(15)
C7 0.079(2) 0.0521(18) 0.0477(19) 0.0088(15) 0.0030(16) 0.0012(16)
C3 0.079(2) 0.0566(19) 0.0465(18) -0.0035(16) 0.0017(17) -0.0008(17)
C15 0.058(2) 0.0547(18) 0.055(2) 0.0117(16) 0.0023(16) 0.0040(15)
C14 0.067(2) 0.0590(19) 0.0462(19) -0.0027(16) 0.0059(16) -0.0039(16)
C12 0.063(2) 0.0596(19) 0.056(2) 0.0114(17) 0.0009(17) 0.0044(16)
C6 0.071(2) 0.0599(19) 0.0467(18) -0.0029(16) 0.0086(16) -0.0056(16)
C2 0.069(2) 0.0475(17) 0.0534(19) 0.0032(15) 0.0130(16) -0.0055(15)
C8 0.057(2) 0.058(2) 0.070(2) -0.0041(17) 0.0083(16) -0.0033(15)
C9 0.060(2) 0.0537(19) 0.071(2) -0.0067(17) 0.0085(17) -0.0044(15)
C13 0.062(2) 0.0469(16) 0.066(2) 0.0009(16) 0.0148(17) 0.0022(14)
C11 0.064(2) 0.063(2) 0.0458(19) -0.0027(16) 0.0024(16) -0.0054(16)
C4 0.070(2) 0.0561(19) 0.057(2) 0.0061(16) -0.0019(17) 0.0032(16)
C1 0.127(4) 0.064(2) 0.080(3) -0.023(2) 0.019(2) -0.002(2)

loop_
_atom_type_symbol
_atom_type_description
_atom_type_scat_dispersion_real
_atom_type_scat_dispersion_imag
_atom_type_scat_source
C C 0.0033 0.0016 'International Tables Vol C Tables 4.2.6.8 and 6.1.1.4'
H H 0.0000 0.0000 'International Tables Vol C Tables 4.2.6.8 and 6.1.1.4'
O O 0.0106 0.0060 'International Tables Vol C Tables 4.2.6.8 and 6.1.1.4'
F F 0.0171 0.0103 'International Tables Vol C Tables 4.2.6.8 and 6.1.1.4'
Br Br -0.2901 2.4595 'International Tables Vol C Tables 4.2.6.8 and 6.1.1.4'

loop_
_exptl_crystal_face_index_h
_exptl_crystal_face_index_k
_exptl_crystal_face_index_l
_exptl_crystal_face_perp_dist
3 4 8 0.1792
-10 -3 0 0.3136
0 -4 -9 0.1945
3 4 8 0.1821
-11 -3 0 0.3241
11 2 -1 0.3027
-2 -12 9 0.2318
0 -41 0 0.0736
0 41 0 0.0782
0 -13 9 0.1873
0 17 8 0.1793

loop_
_geom_angle_atom_site_label_1
_geom_angle_atom_site_label_2
_geom_angle_atom_site_label_3
_geom_angle
_geom_angle_site_symmetry_1
_geom_angle_site_symmetry_3
_geom_angle_publ_flag
C2 O1 C1 118.4(3) . . ?
C15 C10 C9 122.6(3) . . ?
C15 C10 C11 115.7(3) . . ?
C11 C10 C9 121.7(3) . . ?
C6 C5 C8 120.8(3) . . ?
C4 C5 C6 118.1(3) . . ?
C4 C5 C8 121.1(3) . . ?
C6 C7 H7 119.8 . . ?
C6 C7 C2 120.4(3) . . ?
C2 C7 H7 119.8 . . ?
C2 C3 H3 120.1 . . ?
C4 C3 H3 120.1 . . ?
C4 C3 C2 119.7(3) . . ?
F3 C15 C10 119.1(3) . . ?
F3 C15 C14 118.5(3) . . ?
C14 C15 C10 122.4(3) . . ?
F4 C14 C15 119.3(3) . . ?
F4 C14 C13 120.0(3) . . ?
C15 C14 C13 120.6(3) . . ?
F2 C12 C13 120.0(3) . . ?
F2 C12 C11 119.0(3) . . ?
C11 C12 C13 121.0(3) . . ?
C5 C6 H6 119.6 . . ?
C7 C6 C5 120.8(3) . . ?
C7 C6 H6 119.6 . . ?
O1 C2 C7 115.4(3) . . ?
O1 C2 C3 125.1(3) . . ?
C3 C2 C7 119.5(3) . . ?
C9 C8 C5 178.8(4) . . ?
C8 C9 C10 177.3(4) . . ?
C14 C13 Br1 120.7(2) . . ?
C12 C13 Br1 121.1(2) . . ?
C12 C13 C14 118.1(3) . . ?
F1 C11 C10 119.0(3) . . ?
F1 C11 C12 118.9(3) . . ?
C12 C11 C10 122.1(3) . . ?
C5 C4 H4 119.3 . . ?
C3 C4 C5 121.4(3) . . ?
C3 C4 H4 119.3 . . ?
O1 C1 H1A 109.5 . . ?
O1 C1 H1B 109.5 . . ?
O1 C1 H1C 109.5 . . ?
H1A C1 H1B 109.5 . . ?
H1A C1 H1C 109.5 . . ?
H1B C1 H1C 109.5 . . ?

loop_
_geom_bond_atom_site_label_1
_geom_bond_atom_site_label_2
_geom_bond_distance
_geom_bond_site_symmetry_2
_geom_bond_publ_flag
Br1 C13 1.869(3) . ?
F3 C15 1.341(3) . ?
F4 C14 1.340(3) . ?
F1 C11 1.337(3) . ?
F2 C12 1.348(3) . ?
O1 C2 1.359(4) . ?
O1 C1 1.430(4) . ?
C10 C15 1.382(4) . ?
C10 C9 1.418(4) . ?
C10 C11 1.388(4) . ?
C5 C6 1.388(4) . ?
C5 C8 1.433(4) . ?
C5 C4 1.382(4) . ?
C7 H7 0.9300 . ?
C7 C6 1.365(4) . ?
C7 C2 1.381(4) . ?
C3 H3 0.9300 . ?
C3 C2 1.376(4) . ?
C3 C4 1.372(4) . ?
C15 C14 1.369(4) . ?
C14 C13 1.371(4) . ?
C12 C13 1.370(4) . ?
C12 C11 1.365(4) . ?
C6 H6 0.9300 . ?
C8 C9 1.188(4) . ?
C4 H4 0.9300 . ?
C1 H1A 0.9600 . ?
C1 H1B 0.9600 . ?
C1 H1C 0.9600 . ?

loop_
_geom_torsion_atom_site_label_1
_geom_torsion_atom_site_label_2
_geom_torsion_atom_site_label_3
_geom_torsion_atom_site_label_4
_geom_torsion
_geom_torsion_site_symmetry_1
_geom_torsion_site_symmetry_2
_geom_torsion_site_symmetry_3
_geom_torsion_site_symmetry_4
_geom_torsion_publ_flag
F3 C15 C14 F4 1.0(4) . . . . ?
F3 C15 C14 C13 179.5(3) . . . . ?
F4 C14 C13 Br1 -1.1(4) . . . . ?
F4 C14 C13 C12 179.3(3) . . . . ?
F2 C12 C13 Br1 0.1(4) . . . . ?
F2 C12 C13 C14 179.7(3) . . . . ?
F2 C12 C11 F1 -0.3(5) . . . . ?
F2 C12 C11 C10 179.0(3) . . . . ?
C10 C15 C14 F4 -178.5(3) . . . . ?
C10 C15 C14 C13 0.0(5) . . . . ?
C15 C10 C11 F1 -179.0(3) . . . . ?
C15 C10 C11 C12 1.8(5) . . . . ?
C15 C14 C13 Br1 -179.6(2) . . . . ?
C15 C14 C13 C12 0.8(5) . . . . ?
C6 C5 C4 C3 0.5(5) . . . . ?
C6 C7 C2 O1 179.2(3) . . . . ?
C6 C7 C2 C3 0.6(5) . . . . ?
C2 C7 C6 C5 -0.2(5) . . . . ?
C2 C3 C4 C5 -0.1(5) . . . . ?
C8 C5 C6 C7 179.3(3) . . . . ?
C8 C5 C4 C3 -179.1(3) . . . . ?
C9 C10 C15 F3 -2.4(5) . . . . ?
C9 C10 C15 C14 177.0(3) . . . . ?
C9 C10 C11 F1 2.7(5) . . . . ?
C9 C10 C11 C12 -176.5(3) . . . . ?
C13 C12 C11 F1 179.7(3) . . . . ?
C13 C12 C11 C10 -1.0(5) . . . . ?
C11 C10 C15 F3 179.3(3) . . . . ?
C11 C10 C15 C14 -1.3(5) . . . . ?
C11 C12 C13 Br1 -179.9(3) . . . . ?
C11 C12 C13 C14 -0.3(5) . . . . ?
C4 C5 C6 C7 -0.4(5) . . . . ?
C4 C3 C2 O1 -179.0(3) . . . . ?
C4 C3 C2 C7 -0.5(5) . . . . ?
C1 O1 C2 C7 178.9(3) . . . . ?
C1 O1 C2 C3 -2.6(5) . . . . ?

loop_
_exptl_oxdiff_crystal_face_indexfrac_h
_exptl_oxdiff_crystal_face_indexfrac_k
_exptl_oxdiff_crystal_face_indexfrac_l
_exptl_oxdiff_crystal_face_x
_exptl_oxdiff_crystal_face_y
_exptl_oxdiff_crystal_face_z
3.2038 3.9963 7.9713 -0.4675 0.0981 0.8785
-10.4346 -2.8979 -0.2280 0.9782 -0.2069 -0.0185
-0.1012 -3.5137 -8.8676 0.1970 -0.0408 -0.9795
3.4972 4.0254 7.8445 -0.4922 0.1034 0.8643
-10.5200 -2.7706 0.1542 0.9781 -0.2069 0.0238
10.6545 2.4133 -1.1550 -0.9695 0.2051 -0.1345
-2.0966 -11.9873 8.6656 0.1116 0.3446 0.9321
-0.3919 -40.8370 0.1074 0.3075 0.9496 -0.0609
0.3594 40.8396 0.0343 -0.3071 -0.9486 0.0765
-0.0000 -13.0001 9.0000 -0.0796 0.4275 0.9646
-0.0001 17.0008 8.0000 -0.2621 -0.2901 0.9086
